data_4320748
loop_
_publ_author_name
'Xiao-Hua Zou'
'Hong Li'
'Guang Yang'
'Hong Deng'
'Jie Liu'
'Run-Hua Li'
'Qian-Ling Zhang'
'Ya Xiong'
'Liang-Nian Ji'

_publ_section_title
;
 Synthesis, Characterization, and Crystal Structure of a Functionalized
 Ruthenium(II) Polypyridyl Complex with Fused Triazinone as Ligand
;
_journal_name_full 'Inorganic Chemistry'
_journal_page_first 7091
_journal_page_last 7095
_journal_paper_doi 10.1021/ic001429u
_journal_volume 40
_journal_year 2001
_chemical_formula_moiety 'C33 H23 Ru N9 O 2+, 2(Cl O4 -), H2 O'
_chemical_formula_sum 'C33 H25 Cl2 N9 O10 Ru'
_chemical_formula_weight 879.55
_chemical_name_common '[Ru~(ptzo)~(bpy)~2](ClO~4~)~2~H~2~O'
_chemical_name_systematic
;
pzto-bis-2,2'-bipyridine-ruthenium(II) perchlorate hydrate
;
_space_group_IT_number 78
_symmetry_cell_setting tetragonal
_symmetry_space_group_name_Hall 'P 4cw'
_symmetry_space_group_name_H-M 'P 43'
_atom_sites_solution_hydrogens geom
_atom_sites_solution_primary direct
_atom_sites_solution_secondary difmap
_audit_creation_method SHELXL-97
_cell_angle_alpha 90.00
_cell_angle_beta 90.00
_cell_angle_gamma 90.00
_cell_formula_units_Z 4
_cell_length_a 16.620(2)
_cell_length_b 16.620(2)
_cell_length_c 13.020(3)
_cell_measurement_reflns_used 'global unit cell refinement'
_cell_measurement_temperature 293(2)
_cell_measurement_theta_max 27.01
_cell_measurement_theta_min 1.73
_cell_volume 3596.4(10)
_computing_cell_refinement 'Bruker SMART'
_computing_data_collection 'Bruker SMART'
_computing_data_reduction 'Bruker SHELXTL'
_computing_molecular_graphics 'Bruker SHELXTL'
_computing_publication_material 'Bruker SHELXTL'
_computing_structure_refinement 'SHELXL-97 (Sheldrick, 1997)'
_computing_structure_solution 'SHELXS-97 (Sheldrick, 1990)'
_diffrn_ambient_temperature 293(2)
_diffrn_measured_fraction_theta_full 0.994
_diffrn_measured_fraction_theta_max 0.994
_diffrn_measurement_device_type 'Bruker SMART CCD area detector'
_diffrn_measurement_method 'phi and omega scans'
_diffrn_radiation_monochromator graphite
_diffrn_radiation_source 'fine-focus sealed tube'
_diffrn_radiation_type MoK\a
_diffrn_radiation_wavelength 0.71073
_diffrn_reflns_av_R_equivalents 0.0519
_diffrn_reflns_av_sigmaI/netI 0.0799
_diffrn_reflns_limit_h_max 15
_diffrn_reflns_limit_h_min -21
_diffrn_reflns_limit_k_max 21
_diffrn_reflns_limit_k_min -19
_diffrn_reflns_limit_l_max 16
_diffrn_reflns_limit_l_min -16
_diffrn_reflns_number 21532
_diffrn_reflns_theta_full 27.01
_diffrn_reflns_theta_max 27.01
_diffrn_reflns_theta_min 1.73
_exptl_absorpt_coefficient_mu 0.659
_exptl_absorpt_correction_type none
_exptl_crystal_colour red
_exptl_crystal_density_diffrn 1.658
_exptl_crystal_density_method 'not measured'
_exptl_crystal_description needle
_exptl_crystal_F_000 1816
_exptl_crystal_size_max 0.3
_exptl_crystal_size_mid 0.05
_exptl_crystal_size_min 0.03
_refine_diff_density_max 1.012
_refine_diff_density_min -0.657
_refine_diff_density_rms 0.127
_refine_ls_abs_structure_details 'Flack H D (1983), Acta Cryst. A39, 876-881'
_refine_ls_abs_structure_Flack 0.45(7)
_refine_ls_extinction_coef 0.0001(5)
_refine_ls_extinction_expression Fc^*^=kFc[1+0.001xFc^2^\l^3^/sin(2\q)]^-1/4^
_refine_ls_extinction_method SHELXL
_refine_ls_goodness_of_fit_ref 0.953
_refine_ls_hydrogen_treatment mixed
_refine_ls_matrix_type full
_refine_ls_number_parameters 441
_refine_ls_number_reflns 7741
_refine_ls_number_restraints 21
_refine_ls_restrained_S_all 0.992
_refine_ls_R_factor_all 0.1282
_refine_ls_R_factor_gt 0.0756
_refine_ls_shift/su_max 1.913
_refine_ls_shift/su_mean 0.068
_refine_ls_structure_factor_coef Fsqd
_refine_ls_weighting_details 'w=1/[\s^2^(Fo^2^)+(0.1501P)^2^+0.0000P] where P=(Fo^2^+2Fc^2^)/3'
_refine_ls_weighting_scheme calc
_refine_ls_wR_factor_gt 0.1983
_refine_ls_wR_factor_ref 0.2324
_reflns_number_gt 4526
_reflns_number_total 7741
_reflns_threshold_expression >2sigma(I)
_cod_data_source_file ic001429u.cif
_cod_data_source_block complex1
_cod_depositor_comments
;
The following automatic conversions were performed:

'_refine_ls_weighting_scheme' value 'calc
w=1/[\s^2^(Fo^2^)+(0.1501P)^2^+0.0000P] where P=(Fo^2^+2Fc^2^)/3' was
changed to 'calc'. New tag '_refine_ls_weighting_details' was
created. The value of the new tag was set to
'w=1/[\s^2^(Fo^2^)+(0.1501P)^2^+0.0000P] where P=(Fo^2^+2Fc^2^)/3'.

Automatic conversion script
Id: cif_fix_values 3143 2015-03-26 13:38:13Z robertas 
;
_cod_database_code 4320748

loop_
_symmetry_equiv_pos_as_xyz
'x, y, z'
'-x, -y, z+1/2'
'-y, x, z+3/4'
'y, -x, z+1/4'

loop_
_atom_site_label
_atom_site_type_symbol
_atom_site_fract_x
_atom_site_fract_y
_atom_site_fract_z
_atom_site_U_iso_or_equiv
_atom_site_adp_type
_atom_site_occupancy
_atom_site_calc_flag
_atom_site_refinement_flags
_atom_site_disorder_assembly
_atom_site_disorder_group
Ru1 Ru 0.71522(4) 0.21787(4) 0.18408(14) 0.0510(2) Uani 1 d . . .
N6 N 0.8394(4) 0.2294(5) 0.1860(9) 0.0572(18) Uani 1 d . . .
N4 N 0.6875(4) 0.3381(5) 0.1985(8) 0.057(2) Uani 1 d . . .
N5 N 0.7488(4) 0.0989(4) 0.1855(9) 0.0601(18) Uani 1 d . . .
N2 N 0.7048(6) 0.2129(5) 0.0310(10) 0.058(3) Uani 1 d . . .
N3 N 0.7157(5) 0.2311(7) 0.3459(10) 0.058(3) Uani 1 d . . .
N1 N 0.5950(5) 0.1940(5) 0.1700(9) 0.064(3) Uani 1 d . . .
C26 C 0.8803(5) 0.1581(5) 0.1797(8) 0.0510(19) Uani 1 d . . .
C33 C 0.9576(8) 0.0094(8) 0.1804(9) 0.084(4) Uani 1 d . . .
N8 N 1.0811(6) 0.0745(8) 0.1815(9) 0.101(4) Uani 1 d . . .
C6 C 0.6303(7) 0.1938(6) -0.0123(9) 0.065(3) Uani 1 d . . .
C30 C 0.8811(5) 0.2982(6) 0.1867(10) 0.065(2) Uani 1 d . . .
H30A H 0.8520 0.3480 0.1889 0.080 Uiso 1 d R . .
C10 C 0.7633(7) 0.2255(6) -0.0430(9) 0.068(3) Uani 1 d . . .
H10A H 0.8165 0.2376 -0.0189 0.080 Uiso 1 d R . .
C24 C 0.8681(7) 0.0116(6) 0.1825(10) 0.073(3) Uani 1 d . . .
C27 C 0.9644(6) 0.1560(7) 0.1798(8) 0.070(3) Uani 1 d . . .
C15 C 0.7121(6) 0.3111(8) 0.3727(10) 0.067(3) Uani 1 d . . .
N9 N 0.9909(8) -0.0670(7) 0.1808(9) 0.102(4) Uani 1 d . . .
C23 C 0.8187(10) -0.0550(7) 0.1879(12) 0.090(4) Uani 1 d . . .
H23A H 0.8427 -0.1076 0.1885 0.080 Uiso 1 d R . .
C5 C 0.5701(7) 0.1857(7) 0.0674(11) 0.080(3) Uani 1 d . . .
C21 C 0.7027(7) 0.0340(6) 0.1894(10) 0.074(3) Uani 1 d . . .
H21A H 0.6454 0.0412 0.1892 0.080 Uiso 1 d R . .
C32 C 1.0722(11) -0.0661(12) 0.1792(10) 0.133(8) Uani 1 d . . .
C29 C 0.9659(6) 0.3005(9) 0.1819(13) 0.088(4) Uani 1 d . . .
H29A H 0.9939 0.3510 0.1852 0.080 Uiso 1 d R . .
C31 C 1.0038(7) 0.0805(9) 0.1791(10) 0.083(4) Uani 1 d . . .
C14 C 0.7203(9) 0.3299(10) 0.4736(10) 0.091(4) Uani 1 d . . .
H14A H 0.7155 0.3847 0.4959 0.080 Uiso 1 d R . .
C20 C 0.6642(7) 0.3873(7) 0.1226(12) 0.081(3) Uani 1 d . . .
H20A H 0.6662 0.3664 0.0539 0.080 Uiso 1 d R . .
C16 C 0.6900(5) 0.3701(6) 0.2931(9) 0.062(3) Uani 1 d . . .
N7 N 1.1211(10) 0.0102(9) 0.1770(12) 0.125(5) Uani 1 d . . .
H7B H 1.1752 0.0105 0.1734 0.080 Uiso 1 d R . .
C11 C 0.7294(6) 0.1743(9) 0.4109(9) 0.077(3) Uani 1 d . . .
H11A H 0.7312 0.1198 0.3868 0.080 Uiso 1 d R . .
C9 C 0.7519(10) 0.2190(7) -0.1457(11) 0.078(3) Uani 1 d . . .
H9A H 0.7957 0.2276 -0.1926 0.080 Uiso 1 d R . .
C28 C 1.0072(7) 0.2294(9) 0.1775(11) 0.088(3) Uani 1 d . . .
H28A H 1.0648 0.2293 0.1713 0.080 Uiso 1 d R . .
C7 C 0.6206(10) 0.1883(11) -0.1175(14) 0.111(5) Uani 1 d . . .
H7A H 0.5686 0.1721 -0.1420 0.080 Uiso 1 d R . .
C1 C 0.5420(7) 0.1810(8) 0.2450(13) 0.091(4) Uani 1 d . . .
H1A H 0.5602 0.1835 0.3150 0.080 Uiso 1 d R . .
C25 C 0.8299(6) 0.0854(6) 0.1800(9) 0.060(2) Uani 1 d . . .
C17 C 0.6710(7) 0.4470(7) 0.3153(11) 0.079(3) Uani 1 d . . .
H17A H 0.6730 0.4668 0.3845 0.080 Uiso 1 d R . .
C2 C 0.4613(9) 0.1647(10) 0.2236(14) 0.101(5) Uani 1 d . . .
H2A H 0.4245 0.1574 0.2796 0.080 Uiso 1 d R . .
C8 C 0.6741(11) 0.2012(10) -0.1842(12) 0.106(5) Uani 1 d . . .
H8A H 0.6629 0.1994 -0.2565 0.080 Uiso 1 d R . .
C22 C 0.7369(10) -0.0451(7) 0.1912(12) 0.093(4) Uani 1 d . . .
H22A H 0.7032 -0.0919 0.1947 0.080 Uiso 1 d R . .
C12 C 0.7395(9) 0.1942(12) 0.5202(12) 0.107(6) Uani 1 d . . .
H12A H 0.7488 0.1533 0.5709 0.080 Uiso 1 d R . .
C19 C 0.6423(9) 0.4630(8) 0.1363(15) 0.099(5) Uani 1 d . . .
H19A H 0.6192 0.4934 0.0809 0.080 Uiso 1 d R . .
O1 O 1.1245(9) -0.1209(9) 0.1704(10) 0.166(6) Uani 1 d . . .
C18 C 0.6479(10) 0.4955(8) 0.2377(15) 0.098(5) Uani 1 d . . .
H18A H 0.6385 0.5519 0.2482 0.080 Uiso 1 d R . .
C4 C 0.4858(9) 0.1688(10) 0.0504(15) 0.116(5) Uani 1 d . . .
H4A H 0.4660 0.1683 -0.0189 0.080 Uiso 1 d R . .
C3 C 0.4343(10) 0.1566(12) 0.126(2) 0.144(9) Uani 1 d . . .
H3A H 0.3790 0.1434 0.1133 0.080 Uiso 1 d R . .
C13 C 0.7369(9) 0.2712(9) 0.5439(13) 0.094(4) Uiso 1 d . . .
H13A H 0.7465 0.2862 0.6141 0.080 Uiso 1 d R . .
Cl1 Cl 0.9065(4) 0.5095(4) 0.3474(6) 0.173(2) Uiso 1 d D . .
H2WA H 1.3092 -0.0144 0.1550 0.080 Uiso 1 d . . .
O1W O 1.0629(10) -0.2790(11) 0.2083(15) 0.197(7) Uiso 1 d . . .
O2 O 0.926(2) 0.5911(11) 0.383(2) 0.46(2) Uiso 1 d D . .
O3 O 0.8686(16) 0.5104(15) 0.2457(12) 0.302(13) Uiso 1 d D . .
O4 O 0.8547(19) 0.469(2) 0.4241(18) 0.48(3) Uiso 1 d D . .
O5 O 0.9836(15) 0.462(2) 0.340(3) 1.9(2) Uiso 1 d D . .
Cl2 Cl 0.4091(14) 0.3875(16) 0.008(2) 0.464(12) Uiso 1 d D . .
O7 O 0.354(4) 0.407(6) -0.078(4) 2.0(4) Uiso 1 d D . .
O6 O 0.491(2) 0.376(3) -0.032(4) 0.51(3) Uiso 1 d D . .
O8 O 0.407(2) 0.453(2) 0.084(3) 0.360(18) Uiso 1 d D . .
O9 O 0.382(6) 0.311(2) 0.057(6) 1.9(3) Uiso 1 d D . .
H1WA H 1.0212 -0.2857 0.1749 0.050 Uiso 1 d . . .
H1WB H 1.0954 -0.2438 0.2102 0.050 Uiso 1 d . . .
O2W O 1.2831(7) 0.0344(8) 0.1644(10) 0.135(4) Uiso 1 d . . .

loop_
_atom_site_aniso_label
_atom_site_aniso_U_11
_atom_site_aniso_U_22
_atom_site_aniso_U_33
_atom_site_aniso_U_23
_atom_site_aniso_U_13
_atom_site_aniso_U_12
Ru1 0.0472(4) 0.0511(4) 0.0548(4) 0.0032(4) 0.0066(4) 0.0035(3)
N6 0.054(4) 0.077(5) 0.040(4) 0.016(5) -0.004(5) -0.008(4)
N4 0.054(4) 0.060(5) 0.057(6) -0.007(5) -0.002(4) 0.001(3)
N5 0.069(5) 0.054(4) 0.058(4) 0.017(5) 0.009(5) 0.003(4)
N2 0.050(5) 0.060(6) 0.064(7) 0.002(4) 0.019(5) 0.000(4)
N3 0.039(5) 0.069(6) 0.066(7) -0.019(5) 0.014(4) 0.006(4)
N1 0.051(4) 0.055(4) 0.087(7) -0.007(5) 0.025(5) 0.001(3)
C26 0.048(4) 0.065(5) 0.040(4) -0.003(5) 0.001(4) 0.013(4)
C33 0.107(8) 0.119(10) 0.025(4) -0.002(7) -0.012(6) 0.058(8)
N8 0.069(6) 0.172(11) 0.062(5) -0.024(8) -0.005(6) 0.057(6)
C6 0.069(7) 0.059(6) 0.065(7) -0.008(5) -0.005(6) 0.005(5)
C30 0.060(5) 0.075(6) 0.061(5) 0.011(6) -0.003(6) -0.004(4)
C10 0.072(7) 0.065(6) 0.066(9) 0.003(5) 0.014(6) -0.015(5)
C24 0.114(9) 0.065(6) 0.041(5) 0.003(6) 0.008(7) 0.018(6)
C27 0.064(6) 0.110(8) 0.036(4) -0.014(6) -0.004(5) 0.037(5)
C15 0.041(5) 0.082(8) 0.077(8) -0.012(6) 0.011(5) 0.000(5)
N9 0.148(9) 0.115(8) 0.041(4) -0.010(6) 0.004(7) 0.067(7)
C23 0.141(11) 0.066(7) 0.062(6) 0.008(7) 0.014(9) 0.034(7)
C5 0.059(7) 0.070(7) 0.110(10) -0.009(6) -0.010(7) -0.013(5)
C21 0.098(7) 0.054(6) 0.069(6) 0.008(6) 0.025(7) -0.001(5)
C32 0.158(13) 0.202(17) 0.040(5) -0.025(10) -0.013(9) 0.159(14)
C29 0.059(6) 0.135(11) 0.070(7) 0.016(10) -0.001(8) -0.021(7)
C31 0.086(8) 0.126(10) 0.038(5) -0.013(8) -0.009(7) 0.041(7)
C14 0.100(10) 0.109(11) 0.063(7) -0.028(7) 0.017(6) -0.025(8)
C20 0.072(7) 0.072(8) 0.100(9) -0.001(7) -0.007(7) -0.003(6)
C16 0.046(5) 0.057(6) 0.083(8) 0.011(6) 0.009(5) -0.003(4)
N7 0.168(14) 0.127(11) 0.082(8) -0.013(9) -0.033(10) 0.029(10)
C11 0.063(7) 0.103(9) 0.066(9) 0.018(7) 0.015(5) 0.020(6)
C9 0.077(9) 0.088(9) 0.069(8) 0.015(6) -0.008(7) 0.005(6)
C28 0.068(7) 0.140(11) 0.057(6) 0.002(9) 0.003(7) -0.006(7)
C7 0.074(10) 0.150(15) 0.109(13) -0.006(11) -0.028(9) -0.004(9)
C1 0.067(8) 0.087(8) 0.120(11) -0.020(7) 0.043(7) -0.012(6)
C25 0.074(6) 0.069(6) 0.038(4) 0.011(5) 0.005(5) 0.008(4)
C17 0.081(8) 0.066(8) 0.091(9) -0.013(7) 0.013(6) -0.010(6)
C2 0.068(9) 0.109(11) 0.126(13) -0.023(9) 0.039(9) -0.008(8)
C8 0.106(12) 0.144(14) 0.067(9) 0.001(8) -0.001(8) -0.001(10)
C22 0.150(12) 0.059(7) 0.071(7) 0.015(7) 0.002(10) -0.032(7)
C12 0.077(9) 0.174(16) 0.071(9) 0.055(10) 0.017(7) 0.018(10)
C19 0.097(10) 0.058(8) 0.144(14) 0.010(8) -0.015(9) 0.026(7)
O1 0.185(12) 0.229(14) 0.084(8) 0.013(9) -0.015(8) 0.114(11)
C18 0.106(10) 0.051(7) 0.138(13) 0.002(8) 0.037(9) 0.009(7)
C4 0.067(9) 0.148(14) 0.133(13) -0.050(11) -0.014(9) -0.010(8)
C3 0.070(10) 0.125(14) 0.24(3) -0.069(15) 0.024(14) -0.028(9)

loop_
_atom_type_symbol
_atom_type_description
_atom_type_scat_dispersion_real
_atom_type_scat_dispersion_imag
_atom_type_scat_source
C C 0.0033 0.0016 'International Tables Vol C Tables 4.2.6.8 and 6.1.1.4'
H H 0.0000 0.0000 'International Tables Vol C Tables 4.2.6.8 and 6.1.1.4'
N N 0.0061 0.0033 'International Tables Vol C Tables 4.2.6.8 and 6.1.1.4'
O O 0.0106 0.0060 'International Tables Vol C Tables 4.2.6.8 and 6.1.1.4'
Cl Cl 0.1484 0.1585 'International Tables Vol C Tables 4.2.6.8 and 6.1.1.4'
Ru Ru -1.2594 0.8363 'International Tables Vol C Tables 4.2.6.8 and 6.1.1.4'

loop_
_geom_angle_atom_site_label_1
_geom_angle_atom_site_label_2
_geom_angle_atom_site_label_3
_geom_angle
_geom_angle_site_symmetry_1
_geom_angle_site_symmetry_3
_geom_angle_publ_flag
N2 Ru1 N1 79.5(4) . . ?
N2 Ru1 N5 89.6(4) . . ?
N1 Ru1 N5 94.6(3) . . ?
N2 Ru1 N4 96.4(4) . . ?
N1 Ru1 N4 88.7(3) . . ?
N5 Ru1 N4 173.6(5) . . ?
N2 Ru1 N6 95.9(4) . . ?
N1 Ru1 N6 172.6(4) . . ?
N5 Ru1 N6 79.5(3) . . ?
N4 Ru1 N6 97.6(3) . . ?
N2 Ru1 N3 174.0(3) . . ?
N1 Ru1 N3 96.5(4) . . ?
N5 Ru1 N3 95.1(4) . . ?
N4 Ru1 N3 79.0(4) . . ?
N6 Ru1 N3 88.6(4) . . ?
C30 N6 C26 119.0(8) . . ?
C30 N6 Ru1 126.5(6) . . ?
C26 N6 Ru1 114.4(5) . . ?
C16 N4 C20 116.3(10) . . ?
C16 N4 Ru1 117.5(8) . . ?
C20 N4 Ru1 126.1(9) . . ?
C21 N5 C25 116.0(8) . . ?
C21 N5 Ru1 128.8(7) . . ?
C25 N5 Ru1 115.1(6) . . ?
C10 N2 C6 112.0(12) . . ?
C10 N2 Ru1 128.7(9) . . ?
C6 N2 Ru1 119.3(8) . . ?
C11 N3 C15 123.3(13) . . ?
C11 N3 Ru1 125.3(10) . . ?
C15 N3 Ru1 110.6(9) . . ?
C1 N1 C5 119.1(11) . . ?
C1 N1 Ru1 127.7(11) . . ?
C5 N1 Ru1 113.1(8) . . ?
N6 C26 C27 121.1(9) . . ?
N6 C26 C25 115.4(7) . . ?
C27 C26 C25 123.3(8) . . ?
N9 C33 C31 123.4(12) . . ?
N9 C33 C24 115.0(13) . . ?
C31 C33 C24 121.6(9) . . ?
N7 N8 C31 126.3(15) . . ?
C7 C6 N2 121.3(13) . . ?
C7 C6 C5 128.6(13) . . ?
N2 C6 C5 110.1(10) . . ?
N6 C30 C29 122.7(10) . . ?
C9 C10 N2 125.3(14) . . ?
C23 C24 C25 116.1(10) . . ?
C23 C24 C33 125.2(10) . . ?
C25 C24 C33 118.7(10) . . ?
C26 C27 C31 119.0(12) . . ?
C26 C27 C28 118.9(9) . . ?
C31 C27 C28 122.1(11) . . ?
C14 C15 N3 117.6(15) . . ?
C14 C15 C16 123.6(13) . . ?
N3 C15 C16 118.4(11) . . ?
C32 N9 C33 113.0(14) . . ?
C22 C23 C24 119.6(10) . . ?
N1 C5 C4 116.7(13) . . ?
N1 C5 C6 117.9(10) . . ?
C4 C5 C6 125.3(13) . . ?
N5 C21 C22 121.2(11) . . ?
O1 C32 N9 133(2) . . ?
O1 C32 N7 103.5(18) . . ?
N9 C32 N7 123.3(11) . . ?
C28 C29 C30 118.7(12) . . ?
N8 C31 C33 118.5(12) . . ?
N8 C31 C27 122.0(15) . . ?
C33 C31 C27 119.4(10) . . ?
C15 C14 C13 120.3(15) . . ?
C19 C20 N4 124.1(14) . . ?
N4 C16 C17 124.4(11) . . ?
N4 C16 C15 112.9(9) . . ?
C17 C16 C15 122.6(12) . . ?
N8 N7 C32 115.3(15) . . ?
N3 C11 C12 119.4(15) . . ?
C10 C9 C8 119.5(15) . . ?
C29 C28 C27 119.4(10) . . ?
C8 C7 C6 126.1(16) . . ?
N1 C1 C2 121.3(15) . . ?
N5 C25 C24 126.6(9) . . ?
N5 C25 C26 115.3(8) . . ?
C24 C25 C26 117.9(9) . . ?
C16 C17 C18 118.3(13) . . ?
C3 C2 C1 121.8(14) . . ?
C7 C8 C9 115.8(14) . . ?
C23 C22 C21 120.3(10) . . ?
C13 C12 C11 116.2(15) . . ?
C20 C19 C18 117.8(14) . . ?
C17 C18 C19 118.9(12) . . ?
C3 C4 C5 122.9(18) . . ?
C4 C3 C2 118.0(16) . . ?
C12 C13 C14 122.9(16) . . ?
O3 Cl1 O2 111.9(8) . . ?
O3 Cl1 O4 111.4(8) . . ?
O2 Cl1 O4 109.3(8) . . ?
O3 Cl1 O5 108.3(8) . . ?
O2 Cl1 O5 108.0(8) . . ?
O4 Cl1 O5 107.7(8) . . ?
O8 Cl2 O6 111.0(9) . . ?
O8 Cl2 O7 109.5(9) . . ?
O6 Cl2 O7 109.2(9) . . ?
O8 Cl2 O9 109.4(9) . . ?
O6 Cl2 O9 109.1(9) . . ?
O7 Cl2 O9 108.5(9) . . ?

loop_
_geom_bond_atom_site_label_1
_geom_bond_atom_site_label_2
_geom_bond_distance
_geom_bond_site_symmetry_2
_geom_bond_publ_flag
Ru1 N2 2.002(13) . ?
Ru1 N1 2.046(8) . ?
Ru1 N5 2.055(7) . ?
Ru1 N4 2.059(8) . ?
Ru1 N6 2.074(7) . ?
Ru1 N3 2.119(13) . ?
N6 C30 1.336(11) . ?
N6 C26 1.369(11) . ?
N4 C16 1.341(15) . ?
N4 C20 1.341(16) . ?
N5 C21 1.324(12) . ?
N5 C25 1.367(12) . ?
N2 C10 1.385(14) . ?
N2 C6 1.397(15) . ?
N3 C11 1.288(16) . ?
N3 C15 1.376(16) . ?
N1 C1 1.332(15) . ?
N1 C5 1.406(17) . ?
C26 C27 1.398(12) . ?
C26 C25 1.469(13) . ?
C33 N9 1.385(14) . ?
C33 C31 1.410(18) . ?
C33 C24 1.488(17) . ?
N8 N7 1.260(16) . ?
N8 C31 1.288(14) . ?
C6 C7 1.382(18) . ?
C6 C5 1.448(17) . ?
C30 C29 1.411(14) . ?
C10 C9 1.355(19) . ?
C24 C23 1.380(17) . ?
C24 C25 1.383(13) . ?
C27 C31 1.415(16) . ?
C27 C28 1.413(17) . ?
C15 C14 1.357(16) . ?
C15 C16 1.473(17) . ?
N9 C32 1.35(2) . ?
C23 C22 1.370(18) . ?
C5 C4 1.446(18) . ?
C21 C22 1.433(16) . ?
C32 O1 1.265(14) . ?
C32 N7 1.51(2) . ?
C29 C28 1.369(17) . ?
C14 C13 1.37(2) . ?
C20 C19 1.322(18) . ?
C16 C17 1.348(15) . ?
C11 C12 1.47(2) . ?
C9 C8 1.42(2) . ?
C7 C8 1.26(2) . ?
C1 C2 1.40(2) . ?
C17 C18 1.349(19) . ?
C2 C3 1.35(3) . ?
C12 C13 1.32(2) . ?
C19 C18 1.43(2) . ?
C4 C3 1.32(3) . ?
Cl1 O3 1.466(9) . ?
Cl1 O2 1.471(9) . ?
Cl1 O4 1.478(9) . ?
Cl1 O5 1.504(9) . ?
Cl2 O8 1.466(9) . ?
Cl2 O6 1.475(10) . ?
Cl2 O7 1.491(11) . ?
Cl2 O9 1.490(10) . ?
